data_4128995
loop_
_publ_author_name
'de Bettencourt-Dias, Ana'
'Beeler, Rose M.'
'Zimmerman, Joshua R.'

_publ_section_title
;
 Anion-\p and H-Bonding Interactions Supporting Encapsulation of
 [Ln(NO<sub>3</sub>)<sub>6/5</sub>]<sup>3-/2-</sup> (Ln = Nd, Er) with a
 Triazine-Based Ligand.
;
_journal_issue 38
_journal_name_full 'Journal of the American Chemical Society'
_journal_page_first 15102
_journal_page_last 15110
_journal_paper_doi 10.1021/jacs.9b05566
_journal_volume 141
_journal_year 2019
_chemical_formula_sum 'C39 H36 N12'
_chemical_formula_weight 672.80
_space_group_IT_number 15
_space_group_name_Hall '-C 2yc'
_space_group_name_H-M_alt 'C 1 2/c 1'
_symmetry_cell_setting monoclinic
_symmetry_space_group_name_H-M 'C 1 2/c 1'
_atom_sites_solution_hydrogens geom
_atom_sites_solution_primary direct
_atom_sites_solution_secondary difmap
_audit_creation_method SHELXL-97
_cell_angle_alpha 90.00
_cell_angle_beta 98.8640(10)
_cell_angle_gamma 90.00
_cell_formula_units_Z 8
_cell_length_a 41.1586(6)
_cell_length_b 11.1026(2)
_cell_length_c 14.8734(2)
_cell_measurement_reflns_used 9330
_cell_measurement_temperature 100(2)
_cell_measurement_theta_max 33.16
_cell_measurement_theta_min 2.39
_cell_volume 6715.49(18)
_computing_cell_refinement 'Bruker SMART'
_computing_data_collection 'Bruker SMART (Bruker, 2001)'
_computing_data_reduction 'Bruker SAINT (Bruker, 2001)'
_computing_molecular_graphics 'DIAMOND (Brandenburg, 1999)'
_computing_publication_material 'Bruker SHELXTL (Bruker, 2001)'
_computing_structure_refinement 'SHELXL-97 (Sheldrick, 2008)'
_computing_structure_solution 'SHELXS-97 (Sheldrick, 2008)'
_diffrn_ambient_temperature 100(2)
_diffrn_measured_fraction_theta_full 0.999
_diffrn_measured_fraction_theta_max 0.999
_diffrn_measurement_device_type 'Bruker APEX CCD'
_diffrn_measurement_method 'phi and omega scans'
_diffrn_radiation_monochromator graphite
_diffrn_radiation_source 'fine-focus sealed tube'
_diffrn_radiation_type MoK\a
_diffrn_radiation_wavelength 0.71073
_diffrn_reflns_av_R_equivalents 0.0252
_diffrn_reflns_av_sigmaI/netI 0.0171
_diffrn_reflns_limit_h_max 57
_diffrn_reflns_limit_h_min -57
_diffrn_reflns_limit_k_max 15
_diffrn_reflns_limit_k_min -15
_diffrn_reflns_limit_l_max 20
_diffrn_reflns_limit_l_min -20
_diffrn_reflns_number 81673
_diffrn_reflns_theta_full 30.00
_diffrn_reflns_theta_max 30.00
_diffrn_reflns_theta_min 1.90
_exptl_absorpt_coefficient_mu 0.084
_exptl_absorpt_correction_T_max 0.9793
_exptl_absorpt_correction_T_min 0.9396
_exptl_absorpt_correction_type multi-scan
_exptl_absorpt_process_details 'Bruker SADABS (Bruker 2005)'
_exptl_crystal_colour yellow
_exptl_crystal_density_diffrn 1.331
_exptl_crystal_density_method 'not measured'
_exptl_crystal_description block
_exptl_crystal_F_000 2832
_exptl_crystal_size_max 0.75
_exptl_crystal_size_mid 0.62
_exptl_crystal_size_min 0.25
_refine_diff_density_max 0.749
_refine_diff_density_min -0.636
_refine_diff_density_rms 0.109
_refine_ls_extinction_method none
_refine_ls_goodness_of_fit_ref 1.052
_refine_ls_hydrogen_treatment noref
_refine_ls_matrix_type full
_refine_ls_number_parameters 460
_refine_ls_number_reflns 9783
_refine_ls_number_restraints 0
_refine_ls_restrained_S_all 1.052
_refine_ls_R_factor_all 0.0609
_refine_ls_R_factor_gt 0.0550
_refine_ls_shift/su_max 0.000
_refine_ls_shift/su_mean 0.000
_refine_ls_structure_factor_coef Fsqd
_refine_ls_weighting_details 'calc w=1/[\s^2^(Fo^2^)+(0.0786P)^2^+6.5181P] where P=(Fo^2^+2Fc^2^)/3'
_refine_ls_weighting_scheme calc
_refine_ls_wR_factor_gt 0.1380
_refine_ls_wR_factor_ref 0.1451
_reflns_number_gt 8652
_reflns_number_total 9783
_reflns_threshold_expression >2sigma(I)
_cod_data_source_file ja9b05566_si_005.cif
_cod_data_source_block abd045_triazine_c2overc
_cod_original_sg_symbol_H-M C2/c
_cod_database_code 4128995

loop_
_symmetry_equiv_pos_as_xyz
'x, y, z'
'-x, y, -z+1/2'
'x+1/2, y+1/2, z'
'-x+1/2, y+1/2, -z+1/2'
'-x, -y, -z'
'x, -y, z-1/2'
'-x+1/2, -y+1/2, -z'
'x+1/2, -y+1/2, z-1/2'

loop_
_atom_site_label
_atom_site_type_symbol
_atom_site_fract_x
_atom_site_fract_y
_atom_site_fract_z
_atom_site_U_iso_or_equiv
_atom_site_adp_type
_atom_site_occupancy
_atom_site_symmetry_multiplicity
_atom_site_calc_flag
_atom_site_refinement_flags
C1 C 0.12835(3) 0.45237(9) 0.29992(7) 0.01559(19) Uani 1 1 d .
C2 C 0.10918(3) 0.66177(10) 0.28580(7) 0.0188(2) Uani 1 1 d .
H2A H 0.1133 0.7343 0.3246 0.023 Uiso 1 1 calc R
H2B H 0.0873 0.6297 0.2935 0.023 Uiso 1 1 calc R
C3 C 0.10818(3) 0.69889(10) 0.18721(7) 0.0183(2) Uani 1 1 d .
C4 C 0.13624(3) 0.72998(16) 0.15153(10) 0.0362(3) Uani 1 1 d .
H4 H 0.1571 0.7292 0.1889 0.043 Uiso 1 1 calc R
C5 C 0.13340(4) 0.7624(2) 0.06039(11) 0.0464(4) Uani 1 1 d .
H5 H 0.1523 0.7838 0.0346 0.056 Uiso 1 1 calc R
C6 C 0.10270(4) 0.76284(14) 0.00797(9) 0.0342(3) Uani 1 1 d .
H6 H 0.1000 0.7841 -0.0546 0.041 Uiso 1 1 calc R
C7 C 0.07614(4) 0.73165(12) 0.04900(9) 0.0296(3) Uani 1 1 d .
H7 H 0.0550 0.7322 0.0129 0.035 Uiso 1 1 calc R
C8 C 0.16731(3) 0.60998(10) 0.35557(7) 0.0199(2) Uani 1 1 d .
H8A H 0.1686 0.6986 0.3495 0.024 Uiso 1 1 calc R
H8B H 0.1828 0.5743 0.3183 0.024 Uiso 1 1 calc R
C9 C 0.17871(3) 0.57711(10) 0.45391(7) 0.0180(2) Uani 1 1 d .
C10 C 0.15712(3) 0.55942(13) 0.51546(8) 0.0267(2) Uani 1 1 d .
H10 H 0.1340 0.5615 0.4962 0.032 Uiso 1 1 calc R
C11 C 0.17006(4) 0.53852(15) 0.60597(9) 0.0356(3) Uani 1 1 d .
H11 H 0.1559 0.5270 0.6499 0.043 Uiso 1 1 calc R
C12 C 0.20373(4) 0.53471(15) 0.63144(9) 0.0348(3) Uani 1 1 d .
H12 H 0.2132 0.5209 0.6930 0.042 Uiso 1 1 calc R
C13 C 0.22336(3) 0.55156(14) 0.56493(9) 0.0317(3) Uani 1 1 d .
H13 H 0.2465 0.5477 0.5822 0.038 Uiso 1 1 calc R
C14 C 0.09517(3) 0.30265(10) 0.23942(7) 0.01569(19) Uani 1 1 d .
C15 C 0.06083(3) 0.13592(11) 0.17499(8) 0.0214(2) Uani 1 1 d .
H15A H 0.0814 0.0985 0.1617 0.026 Uiso 1 1 calc R
H15B H 0.0439 0.1254 0.1206 0.026 Uiso 1 1 calc R
C16 C 0.04982(3) 0.07016(10) 0.25405(8) 0.0204(2) Uani 1 1 d .
C17 C 0.04995(4) -0.05356(13) 0.25136(14) 0.0436(4) Uani 1 1 d .
H17 H 0.0569 -0.0955 0.2020 0.052 Uiso 1 1 calc R
C18 C 0.03973(6) -0.11501(16) 0.32251(19) 0.0652(7) Uani 1 1 d .
H18 H 0.0399 -0.2006 0.3231 0.078 Uiso 1 1 calc R
C19 C 0.02920(4) -0.05197(17) 0.39333(13) 0.0470(4) Uani 1 1 d .
H19 H 0.0222 -0.0931 0.4429 0.056 Uiso 1 1 calc R
C20 C 0.02925(3) 0.07205(15) 0.38963(10) 0.0329(3) Uani 1 1 d .
H20 H 0.0218 0.1160 0.4374 0.039 Uiso 1 1 calc R
C21 C 0.00454(3) 0.36703(11) -0.08242(8) 0.0232(2) Uani 1 1 d .
H21 H -0.0150 0.3431 -0.1208 0.028 Uiso 1 1 calc R
C22 C 0.02783(3) 0.43114(11) -0.12063(8) 0.0236(2) Uani 1 1 d .
H22 H 0.0241 0.4514 -0.1834 0.028 Uiso 1 1 calc R
C23 C 0.05666(3) 0.46531(11) -0.06563(8) 0.0235(2) Uani 1 1 d .
H23 H 0.0732 0.5087 -0.0901 0.028 Uiso 1 1 calc R
C24 C 0.06086(3) 0.43486(11) 0.02570(8) 0.0220(2) Uani 1 1 d .
H24 H 0.0804 0.4564 0.0650 0.026 Uiso 1 1 calc R
C25 C 0.03587(3) 0.37198(10) 0.05921(7) 0.01721(19) Uani 1 1 d .
C26 C 0.14619(3) 0.26056(10) 0.31191(7) 0.01561(19) Uani 1 1 d .
C27 C 0.16631(3) 0.05090(10) 0.32227(8) 0.0204(2) Uani 1 1 d .
H27A H 0.1867 0.0203 0.3025 0.024 Uiso 1 1 calc R
H27B H 0.1480 0.0392 0.2715 0.024 Uiso 1 1 calc R
C28 C 0.15949(3) -0.02002(10) 0.40387(8) 0.0213(2) Uani 1 1 d .
C29 C 0.12712(4) -0.03581(14) 0.41886(12) 0.0374(3) Uani 1 1 d .
H29 H 0.1093 -0.0051 0.3768 0.045 Uiso 1 1 calc R
C30 C 0.12138(6) -0.09682(18) 0.49575(15) 0.0544(5) Uani 1 1 d .
H30 H 0.0996 -0.1097 0.5074 0.065 Uiso 1 1 calc R
C31 C 0.14787(6) -0.13835(16) 0.55493(11) 0.0545(5) Uani 1 1 d .
H31 H 0.1448 -0.1772 0.6099 0.065 Uiso 1 1 calc R
C32 C 0.17942(6) -0.12281(16) 0.53349(12) 0.0538(5) Uani 1 1 d .
H32 H 0.1975 -0.1547 0.5740 0.065 Uiso 1 1 calc R
C33 C 0.20093(3) 0.21948(11) 0.39591(8) 0.0201(2) Uani 1 1 d .
H33A H 0.2095 0.1544 0.4385 0.024 Uiso 1 1 calc R
H33B H 0.1965 0.2903 0.4327 0.024 Uiso 1 1 calc R
C34 C 0.22709(3) 0.25277(10) 0.33889(8) 0.0194(2) Uani 1 1 d .
C35 C 0.24799(3) 0.34988(11) 0.36404(8) 0.0240(2) Uani 1 1 d .
H35 H 0.2455 0.3974 0.4157 0.029 Uiso 1 1 calc R
C36 C 0.27248(3) 0.37600(12) 0.31228(10) 0.0278(2) Uani 1 1 d .
H36 H 0.2871 0.4415 0.3279 0.033 Uiso 1 1 calc R
C37 C 0.27514(3) 0.30456(12) 0.23744(9) 0.0265(2) Uani 1 1 d .
H37 H 0.2916 0.3202 0.2006 0.032 Uiso 1 1 calc R
C38 C 0.25329(3) 0.20951(12) 0.21747(9) 0.0254(2) Uani 1 1 d .
H38 H 0.2553 0.1607 0.1661 0.030 Uiso 1 1 calc R
C39 C 0.03905(3) 0.34459(11) 0.15994(7) 0.0192(2) Uani 1 1 d .
H39A H 0.0423 0.4208 0.1947 0.023 Uiso 1 1 calc R
H39B H 0.0184 0.3073 0.1728 0.023 Uiso 1 1 calc R
N1 N 0.09869(2) 0.42212(8) 0.25413(6) 0.01659(17) Uani 1 1 d .
N2 N 0.15334(2) 0.37735(8) 0.32936(6) 0.01662(17) Uani 1 1 d .
N3 N 0.11757(2) 0.21707(8) 0.26769(6) 0.01688(17) Uani 1 1 d .
N4 N 0.06650(2) 0.26370(9) 0.19040(6) 0.01897(18) Uani 1 1 d .
N5 N 0.13409(2) 0.57154(8) 0.31807(6) 0.01841(18) Uani 1 1 d .
N6 N 0.17004(2) 0.17966(9) 0.34287(6) 0.01839(18) Uani 1 1 d .
N7 N 0.18562(3) -0.06452(12) 0.45782(9) 0.0394(3) Uani 1 1 d .
N8 N 0.03948(3) 0.13372(10) 0.32078(7) 0.0271(2) Uani 1 1 d .
N9 N 0.07832(3) 0.70047(10) 0.13705(7) 0.0255(2) Uani 1 1 d .
N10 N 0.00817(2) 0.33672(9) 0.00645(6) 0.01991(19) Uani 1 1 d .
N11 N 0.21136(3) 0.57309(10) 0.47728(7) 0.0249(2) Uani 1 1 d .
N12 N 0.22949(3) 0.18274(10) 0.26666(7) 0.0234(2) Uani 1 1 d .

loop_
_atom_site_aniso_label
_atom_site_aniso_U_11
_atom_site_aniso_U_22
_atom_site_aniso_U_33
_atom_site_aniso_U_23
_atom_site_aniso_U_13
_atom_site_aniso_U_12
C1 0.0193(4) 0.0164(4) 0.0116(4) 0.0012(3) 0.0041(3) -0.0003(4)
C2 0.0248(5) 0.0154(4) 0.0169(4) 0.0006(4) 0.0057(4) 0.0017(4)
C3 0.0233(5) 0.0141(4) 0.0181(5) 0.0016(4) 0.0050(4) 0.0025(4)
C4 0.0235(6) 0.0571(9) 0.0285(6) 0.0175(6) 0.0055(5) 0.0024(6)
C5 0.0339(7) 0.0754(12) 0.0330(7) 0.0252(8) 0.0149(6) 0.0097(7)
C6 0.0449(8) 0.0377(7) 0.0205(6) 0.0092(5) 0.0071(5) 0.0114(6)
C7 0.0351(6) 0.0260(6) 0.0250(6) 0.0053(5) -0.0033(5) 0.0004(5)
C8 0.0229(5) 0.0197(5) 0.0169(5) 0.0017(4) 0.0023(4) -0.0060(4)
C9 0.0213(5) 0.0163(5) 0.0164(4) -0.0025(4) 0.0030(4) -0.0025(4)
C10 0.0240(5) 0.0376(7) 0.0190(5) -0.0023(5) 0.0051(4) -0.0071(5)
C11 0.0417(7) 0.0487(8) 0.0173(5) -0.0015(5) 0.0078(5) -0.0138(6)
C12 0.0443(8) 0.0391(7) 0.0183(5) 0.0008(5) -0.0040(5) -0.0046(6)
C13 0.0278(6) 0.0387(7) 0.0262(6) -0.0059(5) -0.0038(5) 0.0036(5)
C14 0.0174(4) 0.0183(5) 0.0118(4) 0.0007(3) 0.0037(3) -0.0005(4)
C15 0.0243(5) 0.0200(5) 0.0192(5) -0.0038(4) 0.0006(4) -0.0032(4)
C16 0.0164(4) 0.0180(5) 0.0259(5) 0.0000(4) 0.0005(4) -0.0012(4)
C17 0.0512(9) 0.0181(6) 0.0683(11) -0.0019(6) 0.0307(8) -0.0004(6)
C18 0.0740(14) 0.0212(7) 0.1109(19) 0.0180(9) 0.0476(14) 0.0022(8)
C19 0.0405(8) 0.0476(9) 0.0556(10) 0.0256(8) 0.0162(7) -0.0035(7)
C20 0.0268(6) 0.0455(8) 0.0262(6) -0.0017(5) 0.0038(5) -0.0090(5)
C21 0.0246(5) 0.0268(6) 0.0171(5) -0.0007(4) -0.0002(4) 0.0021(4)
C22 0.0292(6) 0.0259(6) 0.0162(5) 0.0019(4) 0.0046(4) 0.0064(4)
C23 0.0266(5) 0.0251(5) 0.0208(5) 0.0001(4) 0.0099(4) 0.0006(4)
C24 0.0202(5) 0.0268(6) 0.0195(5) -0.0013(4) 0.0050(4) -0.0017(4)
C25 0.0182(4) 0.0178(5) 0.0158(4) -0.0001(4) 0.0033(4) 0.0028(4)
C26 0.0180(4) 0.0174(5) 0.0122(4) 0.0013(3) 0.0048(3) 0.0015(3)
C27 0.0255(5) 0.0166(5) 0.0200(5) 0.0007(4) 0.0063(4) 0.0044(4)
C28 0.0290(5) 0.0157(5) 0.0201(5) -0.0014(4) 0.0063(4) 0.0004(4)
C29 0.0371(7) 0.0330(7) 0.0465(8) 0.0055(6) 0.0210(6) 0.0029(6)
C30 0.0714(13) 0.0446(9) 0.0579(11) 0.0085(8) 0.0437(10) 0.0011(9)
C31 0.1081(17) 0.0335(8) 0.0284(7) -0.0007(6) 0.0306(9) -0.0119(9)
C32 0.0866(14) 0.0331(8) 0.0335(8) 0.0114(6) -0.0166(8) -0.0110(8)
C33 0.0175(5) 0.0241(5) 0.0185(5) 0.0022(4) 0.0022(4) 0.0030(4)
C34 0.0173(4) 0.0203(5) 0.0205(5) 0.0026(4) 0.0024(4) 0.0044(4)
C35 0.0237(5) 0.0228(5) 0.0256(5) -0.0023(4) 0.0040(4) 0.0016(4)
C36 0.0242(5) 0.0235(6) 0.0364(7) -0.0006(5) 0.0072(5) -0.0020(4)
C37 0.0227(5) 0.0236(5) 0.0353(6) 0.0028(5) 0.0115(5) 0.0025(4)
C38 0.0256(5) 0.0243(6) 0.0284(6) -0.0020(4) 0.0107(4) 0.0019(4)
C39 0.0174(4) 0.0249(5) 0.0154(4) 0.0009(4) 0.0023(4) 0.0011(4)
N1 0.0185(4) 0.0161(4) 0.0151(4) 0.0008(3) 0.0024(3) 0.0003(3)
N2 0.0181(4) 0.0169(4) 0.0151(4) 0.0012(3) 0.0030(3) 0.0005(3)
N3 0.0188(4) 0.0167(4) 0.0151(4) -0.0002(3) 0.0026(3) 0.0010(3)
N4 0.0196(4) 0.0177(4) 0.0184(4) 0.0008(3) -0.0006(3) -0.0010(3)
N5 0.0215(4) 0.0153(4) 0.0176(4) 0.0014(3) 0.0004(3) -0.0015(3)
N6 0.0180(4) 0.0173(4) 0.0198(4) 0.0011(3) 0.0028(3) 0.0025(3)
N7 0.0421(7) 0.0326(6) 0.0385(7) 0.0150(5) -0.0098(5) -0.0038(5)
N8 0.0305(5) 0.0256(5) 0.0253(5) -0.0023(4) 0.0043(4) -0.0038(4)
N9 0.0257(5) 0.0248(5) 0.0251(5) 0.0059(4) 0.0011(4) -0.0006(4)
N10 0.0205(4) 0.0212(4) 0.0175(4) -0.0003(3) 0.0012(3) 0.0008(3)
N11 0.0217(5) 0.0305(5) 0.0222(5) -0.0056(4) 0.0023(4) -0.0002(4)
N12 0.0227(5) 0.0229(5) 0.0258(5) -0.0018(4) 0.0077(4) 0.0007(4)

loop_
_atom_type_symbol
_atom_type_description
_atom_type_scat_dispersion_real
_atom_type_scat_dispersion_imag
_atom_type_scat_source
C C 0.0033 0.0016 'International Tables Vol C Tables 4.2.6.8 and 6.1.1.4'
H H 0.0000 0.0000 'International Tables Vol C Tables 4.2.6.8 and 6.1.1.4'
N N 0.0061 0.0033 'International Tables Vol C Tables 4.2.6.8 and 6.1.1.4'

loop_
_geom_angle_atom_site_label_1
_geom_angle_atom_site_label_2
_geom_angle_atom_site_label_3
_geom_angle
N2 C1 N1 126.84(10)
N2 C1 N5 115.88(9)
N1 C1 N5 117.28(9)
N5 C2 C3 114.64(9)
N5 C2 H2A 108.6
C3 C2 H2A 108.6
N5 C2 H2B 108.6
C3 C2 H2B 108.6
H2A C2 H2B 107.6
N9 C3 C4 122.12(11)
N9 C3 C2 115.40(10)
C4 C3 C2 122.48(11)
C3 C4 C5 119.20(13)
C3 C4 H4 120.4
C5 C4 H4 120.4
C6 C5 C4 118.98(13)
C6 C5 H5 120.5
C4 C5 H5 120.5
C7 C6 C5 118.02(12)
C7 C6 H6 121.0
C5 C6 H6 121.0
N9 C7 C6 123.96(13)
N9 C7 H7 118.0
C6 C7 H7 118.0
N5 C8 C9 115.64(9)
N5 C8 H8A 108.4
C9 C8 H8A 108.4
N5 C8 H8B 108.4
C9 C8 H8B 108.4
H8A C8 H8B 107.4
N11 C9 C10 123.06(11)
N11 C9 C8 114.22(10)
C10 C9 C8 122.63(10)
C9 C10 C11 118.38(12)
C9 C10 H10 120.8
C11 C10 H10 120.8
C12 C11 C10 119.35(12)
C12 C11 H11 120.3
C10 C11 H11 120.3
C11 C12 C13 118.17(12)
C11 C12 H12 120.9
C13 C12 H12 120.9
N11 C13 C12 123.42(13)
N11 C13 H13 118.3
C12 C13 H13 118.3
N3 C14 N1 126.34(10)
N3 C14 N4 116.08(10)
N1 C14 N4 117.57(10)
N4 C15 C16 114.18(9)
N4 C15 H15A 108.7
C16 C15 H15A 108.7
N4 C15 H15B 108.7
C16 C15 H15B 108.7
H15A C15 H15B 107.6
N8 C16 C17 123.46(12)
N8 C16 C15 119.30(10)
C17 C16 C15 117.19(12)
C16 C17 C18 117.99(16)
C16 C17 H17 121.0
C18 C17 H17 121.0
C17 C18 C19 120.06(16)
C17 C18 H18 120.0
C19 C18 H18 120.0
C20 C19 C18 118.10(15)
C20 C19 H19 121.0
C18 C19 H19 121.0
N8 C20 C19 122.60(14)
N8 C20 H20 118.7
C19 C20 H20 118.7
N10 C21 C22 123.44(11)
N10 C21 H21 118.3
C22 C21 H21 118.3
C21 C22 C23 118.83(11)
C21 C22 H22 120.6
C23 C22 H22 120.6
C24 C23 C22 118.57(11)
C24 C23 H23 120.7
C22 C23 H23 120.7
C23 C24 C25 119.00(11)
C23 C24 H24 120.5
C25 C24 H24 120.5
N10 C25 C24 122.96(10)
N10 C25 C39 117.19(9)
C24 C25 C39 119.82(10)
N2 C26 N3 126.04(10)
N2 C26 N6 116.52(10)
N3 C26 N6 117.43(10)
N6 C27 C28 111.55(9)
N6 C27 H27A 109.3
C28 C27 H27A 109.3
N6 C27 H27B 109.3
C28 C27 H27B 109.3
H27A C27 H27B 108.0
N7 C28 C29 123.95(13)
N7 C28 C27 116.40(11)
C29 C28 C27 119.65(12)
C30 C29 C28 118.93(17)
C30 C29 H29 120.5
C28 C29 H29 120.5
C31 C30 C29 118.41(18)
C31 C30 H30 120.8
C29 C30 H30 120.8
C30 C31 C32 119.20(15)
C30 C31 H31 120.4
C32 C31 H31 120.4
N7 C32 C31 123.34(18)
N7 C32 H32 118.3
C31 C32 H32 118.3
N6 C33 C34 114.00(9)
N6 C33 H33A 108.8
C34 C33 H33A 108.8
N6 C33 H33B 108.8
C34 C33 H33B 108.8
H33A C33 H33B 107.6
N12 C34 C35 122.98(11)
N12 C34 C33 116.94(10)
C35 C34 C33 120.05(10)
C36 C35 C34 118.88(11)
C36 C35 H35 120.6
C34 C35 H35 120.6
C37 C36 C35 118.67(12)
C37 C36 H36 120.7
C35 C36 H36 120.7
C36 C37 C38 118.57(11)
C36 C37 H37 120.7
C38 C37 H37 120.7
N12 C38 C37 123.67(12)
N12 C38 H38 118.2
C37 C38 H38 118.2
N4 C39 C25 112.04(9)
N4 C39 H39A 109.2
C25 C39 H39A 109.2
N4 C39 H39B 109.2
C25 C39 H39B 109.2
H39A C39 H39B 107.9
C1 N1 C14 113.21(9)
C1 N2 C26 113.61(9)
C14 N3 C26 113.89(9)
C14 N4 C15 120.09(9)
C14 N4 C39 122.51(10)
C15 N4 C39 117.07(9)
C1 N5 C8 118.89(9)
C1 N5 C2 120.61(9)
C8 N5 C2 119.60(9)
C26 N6 C33 120.51(9)
C26 N6 C27 121.83(9)
C33 N6 C27 117.62(9)
C28 N7 C32 116.02(16)
C16 N8 C20 117.78(12)
C3 N9 C7 117.72(11)
C25 N10 C21 117.18(10)
C9 N11 C13 117.61(11)
C34 N12 C38 117.24(11)

loop_
_geom_bond_atom_site_label_1
_geom_bond_atom_site_label_2
_geom_bond_distance
C1 N2 1.3435(14)
C1 N1 1.3456(13)
C1 N5 1.3636(14)
C2 N5 1.4605(14)
C2 C3 1.5176(15)
C2 H2A 0.9900
C2 H2B 0.9900
C3 N9 1.3360(15)
C3 C4 1.3869(17)
C4 C5 1.3899(19)
C4 H4 0.9500
C5 C6 1.379(2)
C5 H5 0.9500
C6 C7 1.376(2)
C6 H6 0.9500
C7 N9 1.3440(17)
C7 H7 0.9500
C8 N5 1.4586(14)
C8 C9 1.5103(15)
C8 H8A 0.9900
C8 H8B 0.9900
C9 N11 1.3359(15)
C9 C10 1.3847(15)
C10 C11 1.3888(18)
C10 H10 0.9500
C11 C12 1.380(2)
C11 H11 0.9500
C12 C13 1.383(2)
C12 H12 0.9500
C13 N11 1.3423(17)
C13 H13 0.9500
C14 N3 1.3454(14)
C14 N1 1.3485(14)
C14 N4 1.3588(13)
C15 N4 1.4502(15)
C15 C16 1.5119(16)
C15 H15A 0.9900
C15 H15B 0.9900
C16 N8 1.3394(16)
C16 C17 1.3743(18)
C17 C18 1.378(3)
C17 H17 0.9500
C18 C19 1.388(3)
C18 H18 0.9500
C19 C20 1.378(2)
C19 H19 0.9500
C20 N8 1.3520(18)
C20 H20 0.9500
C21 N10 1.3498(15)
C21 C22 1.3844(17)
C21 H21 0.9500
C22 C23 1.3864(18)
C22 H22 0.9500
C23 C24 1.3845(16)
C23 H23 0.9500
C24 C25 1.3969(15)
C24 H24 0.9500
C25 N10 1.3391(14)
C25 C39 1.5145(15)
C26 N2 1.3461(14)
C26 N3 1.3468(14)
C26 N6 1.3577(13)
C27 N6 1.4652(14)
C27 C28 1.5089(16)
C27 H27A 0.9900
C27 H27B 0.9900
C28 N7 1.3336(17)
C28 C29 1.3953(19)
C29 C30 1.381(2)
C29 H29 0.9500
C30 C31 1.371(3)
C30 H30 0.9500
C31 C32 1.395(3)
C31 H31 0.9500
C32 N7 1.356(2)
C32 H32 0.9500
C33 N6 1.4578(14)
C33 C34 1.5154(15)
C33 H33A 0.9900
C33 H33B 0.9900
C34 N12 1.3421(15)
C34 C35 1.3940(17)
C35 C36 1.3900(17)
C35 H35 0.9500
C36 C37 1.3849(19)
C36 H36 0.9500
C37 C38 1.3887(18)
C37 H37 0.9500
C38 N12 1.3430(15)
C38 H38 0.9500
C39 N4 1.4595(14)
C39 H39A 0.9900
C39 H39B 0.9900
